data_7027250
loop_
_publ_author_name
'Fritsky, Igor O.'

_publ_contact_author 'Igor O.Fritsky'
_publ_section_title
;
 New ring-closure reaction involving co-ordinated amide groups
;
_journal_issue 6
_journal_name_full 'Journal of the Chemical Society, Dalton Transactions'
_journal_page_first 825
_journal_paper_doi 10.1039/a900349e
_journal_year 1999
_chemical_formula_sum 'C9 H14 N5 Ni O4 Tl'
_chemical_formula_weight 519.33
_chemical_name_systematic
; 
Thallium(I) [N1-{[{[(2-hydroxyiminopropanoyl)amino]-methyl}(methyl)amino]
methyl}-2-hydroxyiminopropanamide(3-) nickolate(II)] 
;
_space_group_IT_number 2
_symmetry_cell_setting triclinic
_symmetry_space_group_name_Hall '-P 1'
_symmetry_space_group_name_H-M 'P -1'
_atom_sites_solution_hydrogens geom
_atom_sites_solution_primary direct
_atom_sites_solution_secondary difmap
_audit_creation_method SHELXL
_cell_angle_alpha 78.400(10)
_cell_angle_beta 83.360(10)
_cell_angle_gamma 70.110(10)
_cell_formula_units_Z 4
_cell_length_a 8.5860(10)
_cell_length_b 10.2560(10)
_cell_length_c 16.422(3)
_cell_measurement_reflns_used 50
_cell_measurement_temperature 293(2)
_cell_measurement_theta_max 38.8
_cell_measurement_theta_min 23.6
_cell_volume 1330.3(3)
_computing_publication_material 'ORTEP, 1964'
_computing_structure_refinement 'SHELXL-93 (Sheldrick, 1993)'
_computing_structure_solution 'SHELXS-86 (Sheldrick, 1990)'
_diffrn_ambient_temperature 293(2)
_diffrn_measurement_device 'Enraf-Nonius CAD-4 diffractometer'
_diffrn_measurement_method 'profile data from omega/2theta scans'
_diffrn_radiation_monochromator graphite
_diffrn_radiation_source 'fine-focus sealed tube'
_diffrn_radiation_type MoK\a
_diffrn_radiation_wavelength 0.71073
_diffrn_reflns_av_R_equivalents 0.0497
_diffrn_reflns_av_sigmaI/netI 0.0287
_diffrn_reflns_limit_h_max 9
_diffrn_reflns_limit_h_min 0
_diffrn_reflns_limit_k_max 11
_diffrn_reflns_limit_k_min -11
_diffrn_reflns_limit_l_max 18
_diffrn_reflns_limit_l_min -18
_diffrn_reflns_number 4193
_diffrn_reflns_theta_max 23.98
_diffrn_reflns_theta_min 1.27
_diffrn_standards_interval_count 100
_diffrn_standards_number 3
_exptl_absorpt_coefficient_mu 13.534
_exptl_absorpt_correction_T_max 1.009
_exptl_absorpt_correction_T_min 0.993
_exptl_absorpt_correction_type DIFFABS
_exptl_crystal_colour Yellow
_exptl_crystal_density_diffrn 2.593
_exptl_crystal_description BLOCK
_exptl_crystal_F_000 976
_exptl_crystal_size_max 0.20
_exptl_crystal_size_mid 0.15
_exptl_crystal_size_min 0.15
_refine_diff_density_max 0.990
_refine_diff_density_min -1.099
_refine_diff_density_rms 0.152
_refine_ls_extinction_method none
_refine_ls_goodness_of_fit_all 1.015
_refine_ls_goodness_of_fit_obs 1.061
_refine_ls_hydrogen_treatment 'see experimental'
_refine_ls_matrix_type full
_refine_ls_number_parameters 375
_refine_ls_number_reflns 3876
_refine_ls_number_restraints 0
_refine_ls_restrained_S_all 1.075
_refine_ls_restrained_S_obs 1.061
_refine_ls_R_factor_all 0.0367
_refine_ls_R_factor_obs 0.0274
_refine_ls_shift/esd_max -0.130
_refine_ls_shift/esd_mean 0.003
_refine_ls_structure_factor_coef Fsqd
_refine_ls_weighting_details 'w=1/[\s^2^(Fo^2^)+(0.0487P)^2^+0.5883P] where P=(Fo^2^+2Fc^2^)/3'
_refine_ls_weighting_scheme calc
_refine_ls_wR_factor_all 0.0723
_refine_ls_wR_factor_obs 0.0658
_reflns_number_observed 3350
_reflns_number_total 3911
_reflns_observed_criterion >2sigma(I)
_cod_data_source_file 900349esup1.cif
_cod_data_source_block 1
_cod_depositor_comments
;
The following automatic conversions were performed:

'_refine_ls_weighting_scheme' value 'calc
w=1/[\s^2^(Fo^2^)+(0.0487P)^2^+0.5883P] where P=(Fo^2^+2Fc^2^)/3' was
changed to 'calc'. New tag '_refine_ls_weighting_details' was
created. The value of the new tag was set to
'w=1/[\s^2^(Fo^2^)+(0.0487P)^2^+0.5883P] where P=(Fo^2^+2Fc^2^)/3'.

Automatic conversion script
Id: cif_fix_values 3143 2015-03-26 13:38:13Z robertas 
;
_cod_original_sg_symbol_H-M P-1
_cod_database_code 7027250

loop_
_symmetry_equiv_pos_as_xyz
'x, y, z'
'-x, -y, -z'

loop_
_atom_site_aniso_label
_atom_site_aniso_U_11
_atom_site_aniso_U_22
_atom_site_aniso_U_33
_atom_site_aniso_U_23
_atom_site_aniso_U_13
_atom_site_aniso_U_12
TlA 0.0349(2) 0.0322(2) 0.0356(2) -0.00930(11) 0.00151(11) -0.00820(11)
TlB 0.0317(2) 0.0365(2) 0.0365(2) -0.00278(11) -0.00019(11) -0.01147(12)
NiA 0.0249(4) 0.0212(4) 0.0240(4) -0.0023(3) -0.0020(3) -0.0049(3)
NiB 0.0251(4) 0.0256(4) 0.0249(4) -0.0042(3) -0.0061(3) -0.0020(3)
O1A 0.031(2) 0.032(3) 0.046(3) -0.012(2) 0.006(2) -0.004(2)
O2A 0.041(3) 0.026(2) 0.041(3) 0.005(2) -0.003(2) -0.010(2)
O3A 0.032(2) 0.030(2) 0.041(3) -0.013(2) 0.002(2) -0.001(2)
O4A 0.040(3) 0.040(3) 0.034(2) -0.006(2) 0.004(2) -0.018(2)
O1B 0.032(3) 0.053(3) 0.045(3) -0.015(3) -0.012(2) -0.008(2)
O2B 0.044(3) 0.043(3) 0.042(3) -0.022(2) 0.007(2) -0.006(2)
O3B 0.021(2) 0.048(3) 0.041(3) -0.011(2) -0.008(2) -0.002(2)
O4B 0.038(3) 0.047(3) 0.037(3) -0.017(2) -0.001(2) -0.013(2)
N1A 0.024(3) 0.030(3) 0.028(3) -0.002(2) -0.006(2) -0.006(2)
N2A 0.027(3) 0.024(3) 0.026(3) -0.001(2) 0.000(2) -0.004(2)
N3A 0.031(3) 0.025(3) 0.023(3) -0.002(2) -0.007(2) -0.002(2)
N4A 0.031(3) 0.027(3) 0.023(3) -0.005(2) 0.000(2) -0.007(2)
N5A 0.027(3) 0.024(3) 0.024(3) -0.004(2) -0.007(2) -0.003(2)
N1B 0.028(3) 0.029(3) 0.035(3) 0.002(2) -0.014(2) -0.007(2)
N2B 0.028(3) 0.028(3) 0.029(3) -0.007(2) -0.008(2) 0.002(2)
N3B 0.024(3) 0.024(3) 0.033(3) 0.002(2) -0.005(2) -0.004(2)
N4B 0.024(3) 0.034(3) 0.028(3) -0.008(2) -0.003(2) -0.002(2)
N5B 0.027(3) 0.026(3) 0.028(3) 0.002(2) -0.004(2) -0.003(2)
C1A 0.037(4) 0.048(4) 0.032(4) -0.001(3) 0.001(3) -0.014(3)
C2A 0.024(3) 0.036(4) 0.026(3) -0.004(3) -0.005(3) -0.004(3)
C3A 0.025(3) 0.029(4) 0.031(3) -0.001(3) -0.012(3) -0.007(3)
C4A 0.037(4) 0.017(3) 0.030(3) -0.004(3) -0.006(3) -0.001(3)
C5A 0.037(4) 0.035(4) 0.043(4) -0.011(3) -0.011(3) -0.009(3)
C6A 0.030(3) 0.029(3) 0.034(3) -0.007(3) -0.003(3) -0.002(3)
C7A 0.030(3) 0.035(4) 0.023(3) -0.004(3) -0.009(3) -0.012(3)
C8A 0.029(3) 0.024(3) 0.028(3) -0.002(3) -0.011(3) -0.004(3)
C9A 0.036(4) 0.030(4) 0.050(4) 0.006(3) -0.011(3) -0.010(3)
C1B 0.062(5) 0.050(5) 0.039(4) -0.017(4) -0.012(4) -0.014(4)
C2B 0.040(4) 0.022(3) 0.029(3) -0.005(3) -0.007(3) -0.006(3)
C3B 0.042(4) 0.018(3) 0.032(3) 0.001(3) -0.005(3) -0.007(3)
C4B 0.027(3) 0.036(4) 0.031(3) -0.008(3) -0.001(3) -0.004(3)
C5B 0.037(4) 0.031(4) 0.046(4) 0.010(3) -0.009(3) -0.012(3)
C6B 0.028(3) 0.032(4) 0.030(3) -0.012(3) -0.004(3) 0.001(3)
C7B 0.033(3) 0.021(3) 0.024(3) 0.000(3) -0.001(3) -0.005(3)
C8B 0.028(3) 0.028(3) 0.024(3) 0.003(3) -0.004(3) -0.005(3)
C9B 0.032(4) 0.048(4) 0.038(4) -0.011(3) 0.007(3) -0.007(3)

loop_
_atom_site_label
_atom_site_type_symbol
_atom_site_fract_x
_atom_site_fract_y
_atom_site_fract_z
_atom_site_U_iso_or_equiv
_atom_site_thermal_displace_type
_atom_site_occupancy
_atom_site_calc_flag
_atom_site_refinement_flags
TlA Tl 0.13008(3) 0.97215(3) 0.12045(2) 0.03474(10) Uani 1 d .
TlB Tl 0.33472(3) 0.35824(3) 0.36849(2) 0.03545(10) Uani 1 d .
NiA Ni 0.29729(9) 0.50704(8) -0.03540(5) 0.0242(2) Uani 1 d .
NiB Ni 0.01499(9) 0.16702(8) 0.47463(5) 0.0265(2) Uani 1 d .
O1A O 0.0390(6) 0.6255(5) 0.0814(3) 0.0376(11) Uani 1 d .
H1A H 0.0738(101) 0.6968(86) 0.0387(50) 0.056 Uiso 1 d .
O2A O 0.2912(6) 0.1426(5) 0.0967(3) 0.0374(11) Uani 1 d .
O3A O 0.1172(6) 0.7957(5) -0.0315(3) 0.0363(11) Uani 1 d .
O4A O 0.5633(6) 0.6503(5) -0.2182(3) 0.0378(11) Uani 1 d .
O1B O 0.2627(6) 0.1675(6) 0.5771(3) 0.0434(12) Uani 1 d .
H1B H 0.3155(106) 0.1073(90) 0.5326(53) 0.065 Uiso 1 d .
O2B O -0.3010(6) 0.3731(5) 0.6350(3) 0.0440(12) Uani 1 d .
O3B O 0.3654(5) 0.0594(5) 0.4527(3) 0.0377(11) Uani 1 d .
O4B O 0.0102(6) 0.0320(5) 0.2682(3) 0.0396(11) Uani 1 d .
N1A N 0.1458(6) 0.5080(5) 0.0559(3) 0.0286(12) Uani 1 d .
N2A N 0.3559(6) 0.3123(5) -0.0024(3) 0.0274(11) Uani 1 d .
N3A N 0.2408(6) 0.7022(5) -0.0690(3) 0.0280(12) Uani 1 d .
N4A N 0.4509(6) 0.5021(5) -0.1245(3) 0.0275(11) Uani 1 d .
N5A N 0.5143(6) 0.2540(5) -0.1315(3) 0.0263(11) Uani 1 d .
N1B N 0.0976(6) 0.2062(5) 0.5640(3) 0.0312(12) Uani 1 d .
N2B N -0.1882(6) 0.2604(5) 0.5236(3) 0.0301(12) Uani 1 d .
N3B N 0.2174(6) 0.0783(5) 0.4227(3) 0.0287(12) Uani 1 d .
N4B N -0.0715(6) 0.1338(6) 0.3850(3) 0.0304(12) Uani 1 d .
N5B N -0.3428(6) 0.3063(5) 0.4001(3) 0.0291(12) Uani 1 d .
C1A C 0.0455(9) 0.3660(8) 0.1755(4) 0.040(2) Uani 1 d .
H1A1 H 0.0640(59) 0.4161(54) 0.2149(15) 0.086(7) Uiso 1 calc R
H1A2 H 0.0762(55) 0.2674(10) 0.1985(21) 0.086(7) Uiso 1 calc R
H1A3 H -0.0697(10) 0.4009(61) 0.1634(8) 0.086(7) Uiso 1 calc R
C2A C 0.1459(8) 0.3866(7) 0.0989(4) 0.0301(14) Uani 1 d .
C3A C 0.2719(8) 0.2690(7) 0.0628(4) 0.0286(14) Uani 1 d .
C4A C 0.4861(8) 0.2083(6) -0.0432(4) 0.0301(14) Uani 1 d .
H4A1 H 0.5888(8) 0.1851(6) -0.0159(4) 0.034(6) Uiso 1 calc R
H4A2 H 0.4569(8) 0.1230(6) -0.0356(4) 0.034(6) Uiso 1 calc R
C5A C 0.3754(9) 0.2683(7) -0.1800(4) 0.038(2) Uani 1 d .
H5A1 H 0.2781(20) 0.3389(46) -0.1625(26) 0.086(7) Uiso 1 calc R
H5A2 H 0.3552(49) 0.1799(18) -0.1715(30) 0.086(7) Uiso 1 calc R
H5A3 H 0.4016(31) 0.2955(63) -0.2380(5) 0.086(7) Uiso 1 calc R
C6A C 0.5711(8) 0.3756(6) -0.1503(4) 0.0326(15) Uani 1 d .
H6A1 H 0.5955(8) 0.3951(6) -0.2097(4) 0.034(6) Uiso 1 calc R
H6A2 H 0.6733(8) 0.3530(6) -0.1226(4) 0.034(6) Uiso 1 calc R
C7A C 0.4619(8) 0.6266(7) -0.1610(4) 0.0282(14) Uani 1 d .
C8A C 0.3346(8) 0.7450(6) -0.1275(4) 0.0277(14) Uani 1 d .
C9A C 0.3245(9) 0.8936(7) -0.1575(5) 0.040(2) Uani 1 d .
H9A1 H 0.2530(59) 0.9325(20) -0.2033(25) 0.086(7) Uiso 1 calc R
H9A2 H 0.4333(14) 0.8982(9) -0.1754(35) 0.086(7) Uiso 1 calc R
H9A3 H 0.2808(70) 0.9465(15) -0.1132(12) 0.086(7) Uiso 1 calc R
C1B C 0.0365(11) 0.2995(8) 0.6945(5) 0.049(2) Uani 1 d .
H1B1 H -0.0611(18) 0.3251(60) 0.7306(16) 0.086(7) Uiso 1 calc R
H1B2 H 0.0809(69) 0.3758(42) 0.6807(5) 0.086(7) Uiso 1 calc R
H1B3 H 0.1178(55) 0.2174(21) 0.7221(20) 0.086(7) Uiso 1 calc R
C2B C -0.0072(8) 0.2686(6) 0.6166(4) 0.0307(14) Uani 1 d .
C3B C -0.1811(8) 0.3048(6) 0.5926(4) 0.0319(15) Uani 1 d .
C4B C -0.3499(8) 0.2898(7) 0.4908(4) 0.0325(15) Uani 1 d .
H4B1 H -0.4262(8) 0.3754(7) 0.5077(4) 0.034(6) Uiso 1 calc R
H4B2 H -0.3926(8) 0.2135(7) 0.5148(4) 0.034(6) Uiso 1 calc R
C5B C -0.2935(9) 0.4283(7) 0.3584(4) 0.039(2) Uani 1 d .
H5B1 H -0.1810(27) 0.4128(30) 0.3700(33) 0.086(7) Uiso 1 calc R
H5B2 H -0.3650(51) 0.5113(14) 0.3785(29) 0.086(7) Uiso 1 calc R
H5B3 H -0.3024(75) 0.4404(40) 0.2994(6) 0.086(7) Uiso 1 calc R
C6B C -0.2463(8) 0.1788(7) 0.3691(4) 0.0318(15) Uani 1 d .
H6B1 H -0.2579(8) 0.1939(7) 0.3095(4) 0.034(6) Uiso 1 calc R
H6B2 H -0.2906(8) 0.1042(7) 0.3948(4) 0.034(6) Uiso 1 calc R
C7B C 0.0394(8) 0.0668(6) 0.3326(4) 0.0276(14) Uani 1 d .
C8B C 0.2137(8) 0.0351(7) 0.3553(4) 0.0286(14) Uani 1 d .
C9B C 0.3593(9) -0.0362(8) 0.3056(4) 0.041(2) Uani 1 d .
H9B1 H 0.3550(39) 0.0154(35) 0.2497(11) 0.086(7) Uiso 1 calc R
H9B2 H 0.3601(41) -0.1297(23) 0.3047(31) 0.086(7) Uiso 1 calc R
H9B3 H 0.4582(9) -0.0411(56) 0.3297(21) 0.086(7) Uiso 1 calc R

loop_
_atom_type_symbol
_atom_type_description
_atom_type_scat_dispersion_real
_atom_type_scat_dispersion_imag
_atom_type_scat_source
C C 0.0033 0.0016 'International Tables Vol C Tables 4.2.6.8 and 6.1.1.4'
H H 0.0000 0.0000 'International Tables Vol C Tables 4.2.6.8 and 6.1.1.4'
N N 0.0061 0.0033 'International Tables Vol C Tables 4.2.6.8 and 6.1.1.4'
O O 0.0106 0.0060 'International Tables Vol C Tables 4.2.6.8 and 6.1.1.4'
Ni Ni 0.3393 1.1124 'International Tables Vol C Tables 4.2.6.8 and 6.1.1.4'
Tl Tl -2.8358 9.6688 'International Tables Vol C Tables 4.2.6.8 and 6.1.1.4'

loop_
_geom_angle_atom_site_label_1
_geom_angle_atom_site_label_2
_geom_angle_atom_site_label_3
_geom_angle
_geom_angle_site_symmetry_1
_geom_angle_site_symmetry_3
O2A TlA O4B 93.29(15) 1_565 1_565
O2A TlA O3A 83.52(14) 1_565 2_575
O4B TlA O3A 94.68(13) 1_565 2_575
O2A TlA N5A 83.05(14) 1_565 2_665
O4B TlA N5A 110.93(13) 1_565 2_665
O3A TlA N5A 151.63(12) 2_575 2_665
O4A TlB O2B 96.95(15) 2_665 2_566
O4A TlB N5B 86.1(2) 2_665 1_655
O2B TlB N5B 85.2(2) 2_566 1_655
O4A TlB O3B 107.22(14) 2_665 .
O2B TlB O3B 154.72(13) 2_566 .
N5B TlB O3B 89.06(13) 1_655 .
O4A TlB N3B 102.98(14) 2_665 .
O2B TlB N3B 153.66(14) 2_566 .
N5B TlB N3B 112.94(14) 1_655 .
O3B TlB N3B 24.35(12) . .
N4A NiA N2A 95.9(2) . .
N4A NiA N1A 178.6(2) . .
N2A NiA N1A 82.9(2) . .
N4A NiA N3A 83.6(2) . .
N2A NiA N3A 179.4(2) . .
N1A NiA N3A 97.6(2) . .
N2B NiB N4B 96.1(2) . .
N2B NiB N3B 178.1(2) . .
N4B NiB N3B 83.2(2) . .
N2B NiB N1B 82.8(2) . .
N4B NiB N1B 178.2(2) . .
N3B NiB N1B 97.9(2) . .
C3A O2A TlA 138.3(4) . 1_545
C7A O4A TlB 147.2(4) . 2_665
C3B O2B TlB 117.0(4) . 2_566
N3B O3B TlB 88.2(3) . .
C7B O4B TlA 144.8(4) . 1_545
C2A N1A O1A 117.9(5) . .
C2A N1A NiA 117.3(4) . .
O1A N1A NiA 124.7(4) . .
C3A N2A C4A 119.2(5) . .
C3A N2A NiA 115.6(4) . .
C4A N2A NiA 125.2(4) . .
C8A N3A O3A 120.4(5) . .
C8A N3A NiA 116.1(4) . .
O3A N3A NiA 123.4(4) . .
C7A N4A C6A 118.6(5) . .
C7A N4A NiA 114.9(4) . .
C6A N4A NiA 126.1(4) . .
C4A N5A C6A 113.7(5) . .
C4A N5A C5A 112.7(5) . .
C6A N5A C5A 113.5(5) . .
C2B N1B O1B 118.8(5) . .
C2B N1B NiB 117.4(4) . .
O1B N1B NiB 123.7(4) . .
C3B N2B C4B 119.0(5) . .
C3B N2B NiB 115.6(4) . .
C4B N2B NiB 125.4(4) . .
C8B N3B O3B 119.5(5) . .
C8B N3B NiB 117.5(4) . .
O3B N3B NiB 123.0(4) . .
C8B N3B TlB 106.4(4) . .
O3B N3B TlB 67.4(3) . .
NiB N3B TlB 96.3(2) . .
C7B N4B C6B 119.7(5) . .
C7B N4B NiB 115.0(4) . .
C6B N4B NiB 125.3(4) . .
C6B N5B C4B 113.4(5) . .
C6B N5B C5B 112.4(5) . .
C4B N5B C5B 112.8(5) . .
C6B N5B TlB 106.9(4) . 1_455
C4B N5B TlB 102.2(4) . 1_455
C5B N5B TlB 108.3(4) . 1_455
N1A C2A C1A 125.4(6) . .
N1A C2A C3A 110.9(5) . .
C1A C2A C3A 123.7(6) . .
O2A C3A N2A 126.7(6) . .
O2A C3A C2A 120.0(6) . .
N2A C3A C2A 113.2(5) . .
N5A C4A N2A 114.3(5) . .
N5A C6A N4A 113.5(5) . .
O4A C7A N4A 127.1(6) . .
O4A C7A C8A 120.2(6) . .
N4A C7A C8A 112.6(5) . .
N3A C8A C9A 125.4(6) . .
N3A C8A C7A 112.2(5) . .
C9A C8A C7A 122.4(6) . .
N1B C2B C3B 112.0(5) . .
N1B C2B C1B 124.6(6) . .
C3B C2B C1B 123.4(6) . .
O2B C3B N2B 126.9(6) . .
O2B C3B C2B 120.9(6) . .
N2B C3B C2B 112.2(6) . .
N2B C4B N5B 112.7(5) . .
N5B C6B N4B 113.3(5) . .
O4B C7B N4B 126.2(6) . .
O4B C7B C8B 120.7(6) . .
N4B C7B C8B 113.0(5) . .
N3B C8B C9B 125.4(6) . .
N3B C8B C7B 111.3(5) . .
C9B C8B C7B 123.3(6) . .

loop_
_geom_bond_atom_site_label_1
_geom_bond_atom_site_label_2
_geom_bond_distance
_geom_bond_site_symmetry_2
TlA O2A 2.524(5) 1_565
TlA O4B 2.629(4) 1_565
TlA O3A 2.862(4) 2_575
TlA N5A 3.143(5) 2_665
TlB O4A 2.529(4) 2_665
TlB O2B 2.661(5) 2_566
TlB N5B 2.727(5) 1_655
TlB O3B 3.034(5) .
TlB N3B 3.283(5) .
NiA N4A 1.850(5) .
NiA N2A 1.866(5) .
NiA N1A 1.867(5) .
NiA N3A 1.872(5) .
NiB N2B 1.859(5) .
NiB N4B 1.860(5) .
NiB N3B 1.863(5) .
NiB N1B 1.869(5) .
O1A N1A 1.353(7) .
O2A C3A 1.266(7) .
O2A TlA 2.524(5) 1_545
O3A N3A 1.348(7) .
O4A C7A 1.250(7) .
O4A TlB 2.529(4) 2_665
O1B N1B 1.366(7) .
O2B C3B 1.255(8) .
O2B TlB 2.661(5) 2_566
O3B N3B 1.354(7) .
O4B C7B 1.258(8) .
O4B TlA 2.629(4) 1_545
N1A C2A 1.302(8) .
N2A C3A 1.308(8) .
N2A C4A 1.462(8) .
N3A C8A 1.287(8) .
N4A C7A 1.326(8) .
N4A C6A 1.462(8) .
N5A C4A 1.450(8) .
N5A C6A 1.453(8) .
N5A C5A 1.461(8) .
N1B C2B 1.271(8) .
N2B C3B 1.318(8) .
N2B C4B 1.459(8) .
N3B C8B 1.279(8) .
N4B C7B 1.313(8) .
N4B C6B 1.451(8) .
N5B C6B 1.445(8) .
N5B C4B 1.462(8) .
N5B C5B 1.470(8) .
N5B TlB 2.727(5) 1_455
C1A C2A 1.462(9) .
C2A C3A 1.492(9) .
C7A C8A 1.483(9) .
C8A C9A 1.481(9) .
C1B C2B 1.494(9) .
C2B C3B 1.491(9) .
C7B C8B 1.494(9) .
C8B C9B 1.466(9) .

loop_
_geom_torsion_atom_site_label_1
_geom_torsion_atom_site_label_2
_geom_torsion_atom_site_label_3
_geom_torsion_atom_site_label_4
_geom_torsion
_geom_torsion_site_symmetry_1
O4A TlB O3B N3B -83.4(3) 2_665
O2B TlB O3B N3B 114.3(4) 2_566
N5B TlB O3B N3B -169.1(3) 1_655
N3B TlB O3B N3B 0.0 .
N4A NiA N1A C2A -30.7(100) .
N2A NiA N1A C2A 0.3(5) .
N3A NiA N1A C2A -179.4(5) .
N4A NiA N1A O1A 147.7(95) .
N2A NiA N1A O1A 178.7(5) .
N3A NiA N1A O1A -1.0(5) .
N4A NiA N2A C3A 179.7(5) .
N1A NiA N2A C3A 0.4(4) .
N3A NiA N2A C3A 150.9(209) .
N4A NiA N2A C4A 0.0(5) .
N1A NiA N2A C4A -179.2(5) .
N3A NiA N2A C4A -28.8(213) .
N4A NiA N3A C8A -6.6(4) .
N2A NiA N3A C8A 22.2(213) .
N1A NiA N3A C8A 172.7(4) .
N4A NiA N3A O3A 177.9(5) .
N2A NiA N3A O3A -153.3(209) .
N1A NiA N3A O3A -2.8(5) .
N2A NiA N4A C7A -172.8(4) .
N1A NiA N4A C7A -141.9(96) .
N3A NiA N4A C7A 6.9(4) .
N2A NiA N4A C6A -0.8(5) .
N1A NiA N4A C6A 30.1(100) .
N3A NiA N4A C6A 178.9(5) .
N2B NiB N1B C2B 2.2(5) .
N4B NiB N1B C2B 50.5(78) .
N3B NiB N1B C2B -179.6(5) .
N2B NiB N1B O1B 180.0(5) .
N4B NiB N1B O1B -131.7(75) .
N3B NiB N1B O1B -1.8(5) .
N4B NiB N2B C3B -179.6(5) .
N3B NiB N2B C3B -112.5(71) .
N1B NiB N2B C3B -0.9(4) .
N4B NiB N2B C4B -1.1(5) .
N3B NiB N2B C4B 66.0(74) .
N1B NiB N2B C4B 177.6(5) .
TlB O3B N3B C8B 96.7(5) .
TlB O3B N3B NiB -82.7(4) .
TlB O3B N3B TlB 0.0 .
N2B NiB N3B C8B -67.9(73) .
N4B NiB N3B C8B -0.6(5) .
N1B NiB N3B C8B -179.3(5) .
N2B NiB N3B O3B 111.5(71) .
N4B NiB N3B O3B 178.8(5) .
N1B NiB N3B O3B 0.2(5) .
N2B NiB N3B TlB 44.3(73) .
N4B NiB N3B TlB 111.6(2) .
N1B NiB N3B TlB -67.0(2) .
O4A TlB N3B C8B -12.6(4) 2_665
O2B TlB N3B C8B 125.6(4) 2_566
N5B TlB N3B C8B -103.8(4) 1_655
O3B TlB N3B C8B -115.7(5) .
O4A TlB N3B O3B 103.2(3) 2_665
O2B TlB N3B O3B -118.7(4) 2_566
N5B TlB N3B O3B 11.9(3) 1_655
O3B TlB N3B O3B 0.0 .
O4A TlB N3B NiB -133.7(2) 2_665
O2B TlB N3B NiB 4.5(4) 2_566
N5B TlB N3B NiB 135.1(2) 1_655
O3B TlB N3B NiB 123.2(4) .
N2B NiB N4B C7B 179.6(5) .
N3B NiB N4B C7B 1.4(5) .
N1B NiB N4B C7B 131.4(75) .
N2B NiB N4B C6B 1.3(5) .
N3B NiB N4B C6B -177.0(5) .
N1B NiB N4B C6B -46.9(78) .
O1A N1A C2A C1A -3.2(9) .
NiA N1A C2A C1A 175.3(5) .
O1A N1A C2A C3A -179.3(5) .
NiA N1A C2A C3A -0.8(7) .
TlA O2A C3A N2A -114.8(7) 1_545
TlA O2A C3A C2A 67.1(8) 1_545
C4A N2A C3A O2A 0.5(9) .
NiA N2A C3A O2A -179.1(5) .
C4A N2A C3A C2A 178.8(5) .
NiA N2A C3A C2A -0.9(7) .
N1A C2A C3A O2A 179.4(6) .
C1A C2A C3A O2A 3.3(9) .
N1A C2A C3A N2A 1.1(7) .
C1A C2A C3A N2A -175.1(6) .
C6A N5A C4A N2A 62.7(7) .
C5A N5A C4A N2A -68.2(7) .
C3A N2A C4A N5A 151.3(5) .
NiA N2A C4A N5A -29.0(8) .
C4A N5A C6A N4A -63.1(7) .
C5A N5A C6A N4A 67.5(7) .
C7A N4A C6A N5A -158.1(5) .
NiA N4A C6A N5A 30.2(7) .
TlB O4A C7A N4A 66.2(10) 2_665
TlB O4A C7A C8A -113.0(7) 2_665
C6A N4A C7A O4A 2.0(9) .
NiA N4A C7A O4A 174.6(5) .
C6A N4A C7A C8A -178.7(5) .
NiA N4A C7A C8A -6.1(6) .
O3A N3A C8A C9A 2.5(9) .
NiA N3A C8A C9A -173.1(5) .
O3A N3A C8A C7A -179.5(5) .
NiA N3A C8A C7A 4.8(6) .
O4A C7A C8A N3A -179.9(5) .
N4A C7A C8A N3A 0.8(7) .
O4A C7A C8A C9A -1.9(9) .
N4A C7A C8A C9A 178.8(5) .
O1B N1B C2B C3B 179.4(5) .
NiB N1B C2B C3B -2.8(7) .
O1B N1B C2B C1B -2.1(10) .
NiB N1B C2B C1B 175.8(5) .
TlB O2B C3B N2B -109.0(6) 2_566
TlB O2B C3B C2B 69.0(7) 2_566
C4B N2B C3B O2B -0.7(10) .
NiB N2B C3B O2B 177.9(5) .
C4B N2B C3B C2B -178.9(5) .
NiB N2B C3B C2B -0.2(7) .
N1B C2B C3B O2B -176.4(6) .
C1B C2B C3B O2B 5.1(10) .
N1B C2B C3B N2B 1.9(8) .
C1B C2B C3B N2B -176.6(6) .
C3B N2B C4B N5B 149.2(6) .
NiB N2B C4B N5B -29.3(8) .
C6B N5B C4B N2B 65.2(7) .
C5B N5B C4B N2B -64.0(7) .
TlB N5B C4B N2B 179.9(4) 1_455
C4B N5B C6B N4B -65.5(7) .
C5B N5B C6B N4B 63.9(7) .
TlB N5B C6B N4B -177.3(4) 1_455
C7B N4B C6B N5B -148.8(6) .
NiB N4B C6B N5B 29.5(8) .
TlA O4B C7B N4B 155.1(5) 1_545
TlA O4B C7B C8B -23.7(10) 1_545
C6B N4B C7B O4B -2.2(10) .
NiB N4B C7B O4B 179.4(5) .
C6B N4B C7B C8B 176.7(5) .
NiB N4B C7B C8B -1.7(7) .
O3B N3B C8B C9B 0.3(9) .
NiB N3B C8B C9B 179.7(5) .
TlB N3B C8B C9B 73.3(7) .
O3B N3B C8B C7B -179.6(5) .
NiB N3B C8B C7B -0.1(7) .
TlB N3B C8B C7B -106.6(5) .
O4B C7B C8B N3B -179.8(6) .
N4B C7B C8B N3B 1.2(8) .
O4B C7B C8B C9B 0.3(9) .
N4B C7B C8B C9B -178.7(6) .
